data_4003484
loop_
_publ_author_name
'Li, Sunsun'
'Zhao, Wenchao'
'Zhang, Jianqi'
'Liu, Xiaoyu'
'Zheng, Zhong'
'He, Chang'
'Xu, Bowei'
'Wei, Zhixiang'
'Hou, Jianhui'

_publ_section_title
;
 Influence of Covalent and Noncovalent Backbone Rigidification Strategies
 on the Aggregation Structures of a Wide-Band-Gap Polymer for Photovoltaic
 Cells
;
_journal_name_full 'Chemistry of Materials'
_journal_paper_doi 10.1021/acs.chemmater.9b04971
_journal_year 2020
_chemical_formula_moiety 'C18 H12 O4 S4'
_chemical_formula_sum 'C18 H12 O4 S4'
_chemical_formula_weight 420.52
_space_group_crystal_system triclinic
_space_group_IT_number 2
_space_group_name_Hall '-P 1'
_space_group_name_H-M_alt 'P -1'
_atom_sites_solution_hydrogens geom
_atom_sites_solution_primary iterative
_audit_creation_date 2019-08-29
_audit_creation_method
;
Olex2 1.2
(compiled 2018.05.29 svn.r3508 for OlexSys, GUI svn.r5506)
;
_cell_angle_alpha 72.490(4)
_cell_angle_beta 86.288(3)
_cell_angle_gamma 69.213(3)
_cell_formula_units_Z 1
_cell_length_a 6.0661(2)
_cell_length_b 7.2535(3)
_cell_length_c 10.8143(4)
_cell_measurement_reflns_used 8743
_cell_measurement_temperature 169.99(10)
_cell_measurement_theta_max 74.0200
_cell_measurement_theta_min 6.7950
_cell_volume 423.78(3)
_computing_cell_refinement 'CrysAlisPro 1.171.40.14e (Rigaku OD, 2018)'
_computing_data_collection 'CrysAlisPro 1.171.40.14e (Rigaku OD, 2018)'
_computing_data_reduction 'CrysAlisPro 1.171.40.14e (Rigaku OD, 2018)'
_computing_molecular_graphics 'Olex2 (Dolomanov et al., 2009)'
_computing_publication_material 'Olex2 (Dolomanov et al., 2009)'
_computing_structure_refinement 'olex2.refine (Bourhis et al., 2015)'
_computing_structure_solution 'olex2.solve (Bourhis et al., 2015)'
_diffrn_ambient_environment N~2~
_diffrn_ambient_temperature 169.99(10)
_diffrn_detector 'CCD plate'
_diffrn_detector_type HyPix
_diffrn_measured_fraction_theta_full 0.997
_diffrn_measured_fraction_theta_max 0.892
_diffrn_measurement_details
;
List of Runs (angles in degrees, time in seconds):

  # Type    Start    End  Width  t~exp~   \w     \q     \k     \f   Frames
--------------------------------------------------------------------------
  1  \w   -119.00 -56.00   0.50    0.05    --  -46.95-147.00  32.00  126
  2  \w   -107.00 -22.00   0.50    0.05    --  -46.95 147.00  82.00  170
  3  \w   -119.00 -71.00   0.50    0.05    --  -46.95-125.00-161.00   96
  4  \w    -95.00 -10.00   0.50    0.05    --  -46.95 125.00 -83.00  170
  5  \w     62.00 119.00   0.50    0.05    --   46.95 147.00  82.00  114
  6  \w     28.00 107.00   0.50    0.05    --   46.95-147.00  32.00  158
  7  \w     16.00  95.00   0.50    0.05    --   46.95-125.00-161.00  158
  8  \w   -117.00 -26.00   0.50    0.05    --  -99.00 125.00 -83.00  182
  9  \w   -132.00 -26.00   0.50    0.05    --  -99.00 147.00  82.00  212
 10  \w   -168.00 -71.00   0.50    0.05    --  -99.00-125.00-161.00  194
 11  \w   -168.00 -56.00   0.50    0.05    --  -99.00-147.00  32.00  224
 12  \w     31.00 132.00   0.50    0.05    --  103.25-147.00  32.00  202
 13  \w     62.00 169.00   0.50    0.05    --  103.25 147.00  82.00  214
 14  \w     31.00 117.00   0.50    0.05    --  103.25-125.00-161.00  172
 15  \w     77.00 169.00   0.50    0.05    --  103.25 125.00 -83.00  184
 16  \w    -52.00 -26.00   0.50    0.05    --   14.00 155.00   8.29   52
 17  \w     17.00  45.00   0.50    0.05    --   46.00  90.00 -93.57   56
 18  \w     16.00  44.00   0.50    0.05    --   46.00  92.00  93.09   56
 19  \w   -120.00 -34.00   0.50    0.05    --  -46.95 -38.00 -60.00  172
 20  \w   -119.00 -30.00   0.50    0.05    --  -46.95 -61.00 -78.76  178
 21  \w     34.00 121.00   0.50    0.05    --   46.95  19.00  90.00  174
 22  \w     32.00 118.00   0.50    0.05    --   46.95  57.00  30.00  172
 23  \w     24.00 119.00   0.50    0.05    --   46.95  77.00   0.00  190
 24  \w     25.00 122.00   0.50    0.05    --   50.00  83.00-151.57  194
 25  \w     31.00 122.00   0.50    0.05    --   50.00  67.00 -54.85  182
 26  \w     31.00 126.00   0.50    0.05    --   54.00  77.00 178.10  190
 27  \w     30.00 126.00   0.50    0.05    --   54.00  80.00 140.15  192
 28  \w     33.00 126.00   0.50    0.05    --   54.00  73.00-115.57  186
 29  \w     33.00 126.00   0.50    0.05    --   54.00  72.00  43.65  186
 30  \w     37.00 126.00   0.50    0.05    --   54.00  63.00 101.82  178
 31  \w   -139.00 -41.00   0.50    0.05    --  -66.00 -81.00-127.60  196
 32  \w   -139.00 -48.00   0.50    0.05    --  -66.00 -65.00   1.91  182
 33  \w   -139.00 -47.00   0.50    0.05    --  -66.00 -67.00 128.81  184
 34  \w   -139.00 -42.00   0.50    0.05    --  -66.00 -79.00  -7.56  194
 35  \w   -143.00 -46.00   0.50    0.05    --  -70.00 -80.00 126.33  194
 36  \w   -143.00 -51.00   0.50    0.05    --  -70.00 -67.00  86.06  184
 37  \w    -72.00 -45.00   0.50    0.05    --  -70.00 -82.00 179.32   54
 38  \w   -101.00 -55.00   0.50    0.05    --  -70.00 -58.00-122.18   92
 39  \w    -76.00 -51.00   0.50    0.05    --  -70.00 -67.00  61.49   50
 40  \w     48.00  74.00   0.50    0.05    --   70.00  76.00 -60.61   52
 41  \w    -86.00 -59.00   0.50    0.05    --  -74.00 -63.00  15.58   54
 42  \w   -144.00-117.00   0.50    0.05    --  -74.00 -63.00  15.58   54
 43  \w    -84.00 -58.00   0.50    0.05    --  -78.00 -71.00 144.87   52
 44  \w    -88.00 -61.00   0.50    0.05    --  -78.00 -65.00  38.53   54
 45  \w    -88.00 -61.00   0.50    0.05    --  -78.00 -66.00  59.41   54
 46  \w    -82.00 -56.00   0.50    0.05    --  -78.00 -74.00 -49.13   52
 47  \w    -94.00 -63.00   0.50    0.05    --  -78.00 -56.00 -56.16   62
 48  \w    -92.00 -63.00   0.50    0.05    --  -78.00 -59.00-164.93   58
 49  \w    -92.00 -65.00   0.50    0.05    --  -82.00 -61.00  -2.58   54
 50  \w    -99.00 -67.00   0.50    0.05    --  -82.00 -63.00  22.04   64
 51  \w    -89.00 -62.00   0.50    0.05    --  -82.00 -73.00 -78.56   54
 52  \w   -100.00 -62.00   0.50    0.05    --  -82.00 -73.00 -64.59   76
 53  \w    -82.00 -56.00   0.50    0.05    --  -82.00 -83.00 117.93   52
 54  \w   -100.00 -68.00   0.50    0.05    --  -86.00 -66.00 133.79   64
 55  \w   -104.00 -65.00   0.50    0.05    --  -86.00 -73.00  88.72   78
 56  \w   -100.00 -73.00   0.50    0.05    --  -90.00 -64.00 163.51   54
 57  \w   -100.00 -75.00   0.50    0.05    --  -90.00 -58.00-174.03   50
 58  \w    -99.00 -74.00   0.50    0.05    --  -90.00 -59.00 -18.21   50
 59  \w   -161.00-120.00   0.50    0.05    --  -90.00 -59.00 -18.21   82
 60  \w   -147.00-120.00   0.50    0.05    --  -90.00 -58.00-174.03   54
 61  \w   -128.00 -76.00   0.50    0.05    --  -90.00 -58.00-131.76  104
 62  \w   -102.00 -70.00   0.50    0.05    --  -90.00 -74.00 -99.02   64
 63  \w   -161.00-108.00   0.50    0.05    --  -90.00 -74.00 -99.02  106
 64  \w   -103.00 -76.00   0.50    0.05    --  -94.00 -65.00 172.37   54
 65  \w   -109.00 -75.00   0.50    0.05    --  -98.00 -77.00 -64.27   68
 66  \w   -101.00 -75.00   0.50    0.05    --  -98.00 -77.00  87.64   52
 67  \w   -109.00 -82.00   0.50    0.05    --  -99.00 -77.00   0.00   54
 68  \w    -70.00 -37.00   0.50    0.05    --  -99.00  77.00 120.00   66
 69  \w   -102.00 -77.00   0.50    0.05    --  -99.00 -77.00  60.00   50
 70  \w   -122.00 -75.00   0.50    0.05    --  -99.00  77.00 120.00   94
 71  \w   -152.00-125.00   0.50    0.05    --  -99.00 -77.00  60.00   54
 72  \w   -108.00 -81.00   0.50    0.05    --  -99.00 -68.00  26.24   54
 73  \w   -160.00 -80.00   0.50    0.05    --  -99.00 -68.00   7.34  160
 74  \w   -107.00 -81.00   0.50    0.05    --  -99.00 -65.00-179.27   52
 75  \w   -167.00-114.00   0.50    0.05    --  -99.00 -77.00-150.00  106
 76  \w   -127.00 -83.00   0.50    0.05    --  -99.00 -61.00-180.00   88
 77  \w   -156.00 -87.00   0.50    0.05    --  -99.00 -61.00 150.00  138
 78  \w   -108.00 -76.00   0.50    0.05    --  -99.00 -76.00  70.21   64
 79  \w   -117.00 -76.00   0.50    0.05    --  -99.00 -77.00 150.00   82
 80  \w   -112.00 -35.00   0.50    0.05    --  -99.00  61.00 -90.00  154
 81  \w   -164.00-117.00   0.50    0.05    --  -99.00 -94.00  60.00   94
 82  \w   -106.00 -77.00   0.50    0.05    --  -99.00 -79.00 -36.31   58
 83  \w   -151.00 -78.00   0.50    0.05    --  -99.00 -79.00 -70.38  146
 84  \w   -150.00-122.00   0.50    0.05    --  -99.00 -79.00 -36.31   56
 85  \w   -162.00 -75.00   0.50    0.05    --  -99.00 -80.00 130.95  174
 86  \w   -108.00 -78.00   0.50    0.05    --  -99.00 -77.00-120.00   60
 87  \w   -117.00 -35.00   0.50    0.05    --  -99.00 125.00-120.00  164
 88  \w     34.00 120.00   0.50    0.05    --  103.25 -61.00   0.00  172
 89  \w     81.00 169.00   0.50    0.05    --  103.25  77.00  30.00  176
;
_diffrn_measurement_device 'four-circle diffractometer'
_diffrn_measurement_device_type 'XtaLAB Synergy R, HyPix'
_diffrn_measurement_method '\w scans'
_diffrn_orient_matrix_type 'CrysAlisPro convention (1999,Acta A55,543-557)'
_diffrn_orient_matrix_UB_11 0.2313469000
_diffrn_orient_matrix_UB_12 -0.1307986000
_diffrn_orient_matrix_UB_13 0.0825032000
_diffrn_orient_matrix_UB_21 -0.1331949000
_diffrn_orient_matrix_UB_22 0.0210955000
_diffrn_orient_matrix_UB_23 0.1241195000
_diffrn_orient_matrix_UB_31 -0.0518953000
_diffrn_orient_matrix_UB_32 -0.1976900000
_diffrn_orient_matrix_UB_33 0.0122798000
_diffrn_radiation_monochromator mirror
_diffrn_radiation_probe x-ray
_diffrn_radiation_type CuK\a
_diffrn_radiation_wavelength 1.54184
_diffrn_reflns_av_R_equivalents 0.0794
_diffrn_reflns_av_unetI/netI 0.0323
_diffrn_reflns_Laue_measured_fraction_full 0.997
_diffrn_reflns_Laue_measured_fraction_max 0.892
_diffrn_reflns_limit_h_max 7
_diffrn_reflns_limit_h_min -7
_diffrn_reflns_limit_k_max 7
_diffrn_reflns_limit_k_min -9
_diffrn_reflns_limit_l_max 13
_diffrn_reflns_limit_l_min -13
_diffrn_reflns_number 14399
_diffrn_reflns_point_group_measured_fraction_full 0.997
_diffrn_reflns_point_group_measured_fraction_max 0.892
_diffrn_reflns_theta_full 67.684
_diffrn_reflns_theta_max 82.320
_diffrn_reflns_theta_min 4.292
_diffrn_source 'Rotating-anode X-ray tube'
_diffrn_source_type 'PhotonJet R (Cu) X-ray Source'
_exptl_absorpt_coefficient_mu 5.362
_exptl_absorpt_correction_T_max 1.00000
_exptl_absorpt_correction_T_min 0.38637
_exptl_absorpt_correction_type multi-scan
_exptl_absorpt_process_details
;
CrysAlisPro 1.171.40.14e (Rigaku Oxford Diffraction, 2018)
Empirical absorption correction using spherical harmonics,
 implemented in SCALE3 ABSPACK scaling algorithm.
;
_exptl_crystal_colour colourless
_exptl_crystal_colour_primary colourless
_exptl_crystal_density_diffrn 1.648
_exptl_crystal_description plate
_exptl_crystal_F_000 216
_exptl_crystal_size_max 0.315
_exptl_crystal_size_mid 0.302
_exptl_crystal_size_min 0.057
_refine_diff_density_max 2.052
_refine_diff_density_min -1.037
_refine_diff_density_rms 0.276
_refine_ls_extinction_method none
_refine_ls_goodness_of_fit_ref 1.103
_refine_ls_hydrogen_treatment constr
_refine_ls_matrix_type full
_refine_ls_number_parameters 119
_refine_ls_number_reflns 1685
_refine_ls_number_restraints 0
_refine_ls_restrained_S_all 1.103
_refine_ls_R_factor_all 0.1072
_refine_ls_R_factor_gt 0.0993
_refine_ls_shift/su_max 0.000
_refine_ls_shift/su_mean 0.000
_refine_ls_structure_factor_coef Fsqd
_refine_ls_weighting_details 'w=1/[\s^2^(Fo^2^)+(0.1941P)^2^+3.2019P] where P=(Fo^2^+2Fc^2^)/3'
_refine_ls_weighting_scheme calc
_refine_ls_wR_factor_gt 0.2893
_refine_ls_wR_factor_ref 0.3011
_reflns_Friedel_coverage 0.000
_reflns_number_gt 1597
_reflns_number_total 1685
_reflns_threshold_expression 'I > 2\s(I)'
_cod_data_source_file cm9b04971_si_002.cif
_cod_data_source_block tx406
_cod_database_code 4003484
_shelx_shelxl_version_number 2016/6
_chemical_oxdiff_formula CHOS
_shelx_space_group_comment
;
The symmetry employed for this shelxl refinement is uniquely defined
by the following loop, which should always be used as a source of
symmetry information in preference to the above space-group names.
They are only intended as comments.
;
_reflns_odcompleteness_completeness 99.74
_reflns_odcompleteness_iscentric 1
_reflns_odcompleteness_theta 66.97
_olex2_refinement_description
;
1. Fixed Uiso
 At 1.2 times of:
  All C(H) groups
 At 1.5 times of:
  All C(H,H,H) groups
2.a Aromatic/amide H refined with riding coordinates:
 C2(H2), C6(H6), C7(H7)
2.b Idealised Me refined as rotating group:
 C9(H9A,H9B,H9C)
;
_olex2_submission_special_instructions 'No special instructions were received'
_oxdiff_exptl_absorpt_empirical_details
;
Empirical correction (ABSPACK) includes:
- Absorption correction using spherical harmonics
- Frame scaling
;
_oxdiff_exptl_absorpt_empirical_full_max 1.981
_oxdiff_exptl_absorpt_empirical_full_min 0.465

loop_
_space_group_symop_operation_xyz
'x, y, z'
'-x, -y, -z'

loop_
_atom_site_label
_atom_site_type_symbol
_atom_site_fract_x
_atom_site_fract_y
_atom_site_fract_z
_atom_site_U_iso_or_equiv
_atom_site_adp_type
_atom_site_occupancy
_atom_site_site_symmetry_order
_atom_site_calc_flag
_atom_site_refinement_flags_posn
_atom_site_refinement_flags_adp
_atom_site_refinement_flags_occupancy
_atom_site_disorder_assembly
_atom_site_disorder_group
S1 S 0.8930(3) 0.6976(2) 0.34148(14) 0.0208(5) Uani 1 1 d . . . . .
S2 S 1.3356(2) -0.2235(2) 0.52069(13) 0.0194(5) Uani 1 1 d . . . . .
O1 O 0.4306(8) 0.4281(7) 0.1770(4) 0.0262(11) Uani 1 1 d . . . . .
O2 O 0.2475(8) 0.7648(7) 0.0721(4) 0.0236(10) Uani 1 1 d . . . . .
C1 C 1.1006(10) 0.0043(9) 0.4663(6) 0.0192(12) Uani 1 1 d . . . . .
C2 C 1.0707(10) 0.1995(8) 0.3722(5) 0.0179(12) Uani 1 1 d . . . . .
H2 H 1.188849 0.232201 0.321221 0.021 Uiso 1 1 calc R . . . .
C3 C 0.8397(10) 0.3325(8) 0.3683(5) 0.0176(12) Uani 1 1 d . . . . .
C4 C 0.7514(10) 0.5564(9) 0.3006(5) 0.0171(12) Uani 1 1 d . . . . .
C5 C 0.5618(10) 0.6818(9) 0.2145(6) 0.0199(12) Uani 1 1 d . . . . .
C6 C 0.5379(11) 0.8957(9) 0.1826(5) 0.0200(12) Uani 1 1 d . . . . .
H6 H 0.421255 1.002383 0.125085 0.024 Uiso 1 1 calc R . . . .
C7 C 0.7018(11) 0.9253(9) 0.2444(6) 0.0232(13) Uani 1 1 d . . . . .
H7 H 0.710267 1.054137 0.235602 0.028 Uiso 1 1 calc R . . . .
C8 C 0.4108(10) 0.6063(9) 0.1560(6) 0.0196(12) Uani 1 1 d . . . . .
C9 C 0.0889(11) 0.7089(11) 0.0078(6) 0.0260(14) Uani 1 1 d . . . . .
H9A H -0.015029 0.830574 -0.053382 0.039 Uiso 1 1 calc GR . . . .
H9B H -0.002386 0.646861 0.071217 0.039 Uiso 1 1 calc GR . . . .
H9C H 0.179203 0.612463 -0.036948 0.039 Uiso 1 1 calc GR . . . .

loop_
_atom_site_aniso_label
_atom_site_aniso_U_11
_atom_site_aniso_U_22
_atom_site_aniso_U_33
_atom_site_aniso_U_23
_atom_site_aniso_U_13
_atom_site_aniso_U_12
S1 0.0267(9) 0.0151(8) 0.0209(8) -0.0033(6) -0.0026(6) -0.0087(6)
S2 0.0192(8) 0.0134(8) 0.0210(8) -0.0008(6) 0.0016(6) -0.0040(6)
O1 0.030(2) 0.016(2) 0.031(2) -0.0032(18) -0.0039(18) -0.0076(18)
O2 0.024(2) 0.019(2) 0.024(2) -0.0004(17) -0.0078(17) -0.0066(17)
C1 0.020(3) 0.013(3) 0.021(3) 0.000(2) -0.001(2) -0.006(2)
C2 0.025(3) 0.010(3) 0.017(3) -0.001(2) 0.001(2) -0.007(2)
C3 0.021(3) 0.012(3) 0.017(3) 0.000(2) 0.000(2) -0.005(2)
C4 0.023(3) 0.016(3) 0.011(2) -0.003(2) 0.000(2) -0.006(2)
C5 0.024(3) 0.010(3) 0.025(3) -0.004(2) -0.001(2) -0.005(2)
C6 0.027(3) 0.011(3) 0.016(3) 0.002(2) -0.002(2) -0.004(2)
C7 0.031(3) 0.012(3) 0.022(3) -0.002(2) -0.001(2) -0.005(2)
C8 0.022(3) 0.017(3) 0.019(3) -0.005(2) 0.004(2) -0.006(2)
C9 0.025(3) 0.029(3) 0.023(3) -0.009(3) -0.004(2) -0.008(3)

loop_
_atom_type_symbol
_atom_type_description
_atom_type_scat_dispersion_real
_atom_type_scat_dispersion_imag
_atom_type_scat_source
C C 0.0181 0.0091 'International Tables Vol C Tables 4.2.6.8 and 6.1.1.4'
H H 0.0000 0.0000 'International Tables Vol C Tables 4.2.6.8 and 6.1.1.4'
O O 0.0492 0.0322 'International Tables Vol C Tables 4.2.6.8 and 6.1.1.4'
S S 0.3331 0.5567 'International Tables Vol C Tables 4.2.6.8 and 6.1.1.4'

loop_
_geom_angle_atom_site_label_1
_geom_angle_atom_site_label_2
_geom_angle_atom_site_label_3
_geom_angle
_geom_angle_site_symmetry_1
_geom_angle_site_symmetry_3
_geom_angle_publ_flag
C7 S1 C4 92.3(3) . . ?
C1 S2 C3 91.0(3) . 2_756 ?
C8 O2 C9 115.5(5) . . ?
C1 C1 S2 111.5(6) 2_756 . ?
C1 C1 C2 114.2(6) 2_756 . ?
C2 C1 S2 134.3(5) . . ?
C3 C2 C1 109.9(5) . . ?
C2 C3 S2 113.3(4) . 2_756 ?
C2 C3 C4 125.7(5) . . ?
C4 C3 S2 119.9(4) . 2_756 ?
C3 C4 S1 116.2(4) . . ?
C5 C4 S1 111.3(4) . . ?
C5 C4 C3 132.4(5) . . ?
C4 C5 C6 111.5(5) . . ?
C4 C5 C8 124.5(5) . . ?
C6 C5 C8 123.9(5) . . ?
C7 C6 C5 113.0(5) . . ?
C6 C7 S1 112.0(5) . . ?
O1 C8 O2 123.6(6) . . ?
O1 C8 C5 125.8(5) . . ?
O2 C8 C5 110.5(5) . . ?

loop_
_geom_bond_atom_site_label_1
_geom_bond_atom_site_label_2
_geom_bond_distance
_geom_bond_site_symmetry_2
_geom_bond_publ_flag
S1 C4 1.712(6) . ?
S1 C7 1.711(6) . ?
S2 C1 1.721(6) . ?
S2 C3 1.748(6) 2_756 ?
O1 C8 1.206(8) . ?
O2 C8 1.344(7) . ?
O2 C9 1.452(7) . ?
C1 C1 1.391(11) 2_756 ?
C1 C2 1.431(8) . ?
C2 C3 1.385(8) . ?
C3 C4 1.476(8) . ?
C4 C5 1.379(8) . ?
C5 C6 1.439(8) . ?
C5 C8 1.476(8) . ?
C6 C7 1.343(9) . ?
